data_4102451
loop_
_publ_author_name
'Qi-Kui Liu'
'Jian-Ping Ma'
'Yu-Bin Dong'

_publ_section_title
;
 Adsorption and Separation of Reactive Aromatic Isomers and Generation and
 Stabilization of Their Radicals within Cadmium(II)-Triazole Metal-Organic
 Confined Space in a Single-Crystal-to-Single-Crystal Fashion
;
_journal_name_full 'Journal of the American Chemical Society'
_journal_page_first 7005
_journal_page_last 7017
_journal_paper_doi 10.1021/ja101807c
_journal_volume 132
_journal_year 2010
_chemical_formula_sum 'C55 H45 Cd Cl2 N13 O8'
_chemical_formula_weight 1199.34
_chemical_name_systematic
; 
 ? 
;
_space_group_IT_number 92
_symmetry_cell_setting tetragonal
_symmetry_space_group_name_Hall 'P 4abw 2nw'
_symmetry_space_group_name_H-M 'P 41 21 2'
_atom_sites_solution_hydrogens geom
_atom_sites_solution_primary direct
_atom_sites_solution_secondary difmap
_audit_creation_method SHELXL-97
_cell_angle_alpha 90.00
_cell_angle_beta 90.00
_cell_angle_gamma 90.00
_cell_formula_units_Z 4
_cell_length_a 15.8878(11)
_cell_length_b 15.8878(11)
_cell_length_c 21.703(3)
_cell_measurement_reflns_used 4846
_cell_measurement_temperature 123(2)
_cell_measurement_theta_max 22.372
_cell_measurement_theta_min 2.271
_cell_volume 5478.3(9)
_computing_cell_refinement 'Bruker SMART'
_computing_data_collection 'Bruker SMART'
_computing_data_reduction 'Bruker SAINT'
_computing_molecular_graphics 'Bruker SHELXTL'
_computing_publication_material 'Bruker SHELXTL'
_computing_structure_refinement 'SHELXL-97 (Sheldrick, 1997)'
_computing_structure_solution 'SHELXS-97 (Sheldrick, 1990)'
_diffrn_ambient_temperature 123(2)
_diffrn_measured_fraction_theta_full 1.000
_diffrn_measured_fraction_theta_max 1.000
_diffrn_measurement_device_type 'CCD area detector'
_diffrn_measurement_method 'phi and omega scans'
_diffrn_radiation_monochromator graphite
_diffrn_radiation_source 'fine-focus sealed tube'
_diffrn_radiation_type MoK\a
_diffrn_radiation_wavelength 0.71073
_diffrn_reflns_av_R_equivalents 0.0652
_diffrn_reflns_av_sigmaI/netI 0.0499
_diffrn_reflns_limit_h_max 17
_diffrn_reflns_limit_h_min -18
_diffrn_reflns_limit_k_max 10
_diffrn_reflns_limit_k_min -18
_diffrn_reflns_limit_l_max 23
_diffrn_reflns_limit_l_min -25
_diffrn_reflns_number 23133
_diffrn_reflns_theta_full 25.03
_diffrn_reflns_theta_max 25.03
_diffrn_reflns_theta_min 1.59
_exptl_absorpt_coefficient_mu 0.563
_exptl_absorpt_correction_T_max 0.9355
_exptl_absorpt_correction_T_min 0.9006
_exptl_absorpt_correction_type multi-scan
_exptl_absorpt_process_details sadabs
_exptl_crystal_colour brown
_exptl_crystal_density_diffrn 1.454
_exptl_crystal_density_method 'not measured'
_exptl_crystal_description block
_exptl_crystal_F_000 2448
_exptl_crystal_size_max 0.19
_exptl_crystal_size_mid 0.17
_exptl_crystal_size_min 0.12
_refine_diff_density_max 1.145
_refine_diff_density_min -0.590
_refine_diff_density_rms 0.118
_refine_ls_abs_structure_details 'Flack H D (1983), Acta Cryst. A39, 876-881'
_refine_ls_abs_structure_Flack -0.03(4)
_refine_ls_extinction_method none
_refine_ls_goodness_of_fit_ref 1.080
_refine_ls_hydrogen_treatment constr
_refine_ls_matrix_type full
_refine_ls_number_parameters 352
_refine_ls_number_reflns 4832
_refine_ls_number_restraints 1
_refine_ls_restrained_S_all 1.082
_refine_ls_R_factor_all 0.0627
_refine_ls_R_factor_gt 0.0544
_refine_ls_shift/su_max 0.001
_refine_ls_shift/su_mean 0.000
_refine_ls_structure_factor_coef Fsqd
_refine_ls_weighting_details 'calc w=1/[\s^2^(Fo^2^)+(0.0895P)^2^+8.8393P] where P=(Fo^2^+2Fc^2^)/3'
_refine_ls_weighting_scheme calc
_refine_ls_wR_factor_gt 0.1463
_refine_ls_wR_factor_ref 0.1524
_reflns_number_gt 4297
_reflns_number_total 4832
_reflns_threshold_expression >2sigma(I)
_cod_data_source_file ja101807c_si_003_18.cif
_cod_data_source_block 7''
_cod_original_cell_volume 5478.4(9)
_cod_database_code 4102451

loop_
_symmetry_equiv_pos_as_xyz
'x, y, z'
'-x, -y, z+1/2'
'-y+1/2, x+1/2, z+1/4'
'y+1/2, -x+1/2, z+3/4'
'-x+1/2, y+1/2, -z+1/4'
'x+1/2, -y+1/2, -z+3/4'
'y, x, -z'
'-y, -x, -z+1/2'

loop_
_atom_site_label
_atom_site_type_symbol
_atom_site_fract_x
_atom_site_fract_y
_atom_site_fract_z
_atom_site_U_iso_or_equiv
_atom_site_adp_type
_atom_site_occupancy
_atom_site_symmetry_multiplicity
_atom_site_calc_flag
_atom_site_refinement_flags
Cl2 Cl 0.2602(6) 0.2804(6) -0.0026(14) 0.048(3) Uani 0.50 1 d P
N4 N 0.0550(3) 0.8513(3) 0.1388(2) 0.0244(10) Uani 1 1 d .
N6 N -0.3802(3) 0.6253(3) 0.0869(2) 0.0297(11) Uani 1 1 d .
N2 N 0.0548(3) 0.9880(3) 0.1452(2) 0.0256(11) Uani 1 1 d .
C10 C 0.1614(3) 0.9328(4) 0.0743(3) 0.0248(12) Uani 1 1 d .
C12 C 0.0922(3) 0.9251(3) 0.1181(2) 0.0217(12) Uani 1 1 d .
N3 N -0.0063(3) 0.9559(3) 0.1832(2) 0.0260(11) Uani 1 1 d .
C13 C -0.0053(4) 0.8737(4) 0.1800(3) 0.0219(12) Uani 1 1 d .
C19 C -0.1295(4) 0.7821(4) 0.1775(3) 0.0280(14) Uani 1 1 d .
H19 H -0.1400 0.8025 0.1370 0.034 Uiso 1 1 calc R
N1 N 0.4757(3) 0.6873(3) 0.0075(2) 0.0264(11) Uani 1 1 d .
C16 C -0.0992(4) 0.7238(4) 0.2950(3) 0.0349(16) Uani 1 1 d .
H16 H -0.0891 0.7041 0.3356 0.042 Uiso 1 1 calc R
C11 C 0.2257(4) 0.8727(4) 0.0697(3) 0.0260(13) Uani 1 1 d .
H11 H 0.2240 0.8236 0.0947 0.031 Uiso 1 1 calc R
C8 C 0.2311(4) 1.0164(4) -0.0020(4) 0.0431(17) Uani 1 1 d .
H8 H 0.2335 1.0660 -0.0263 0.052 Uiso 1 1 calc R
C4 C 0.3733(4) 0.7593(4) 0.0690(3) 0.0293(14) Uani 1 1 d .
H4 H 0.3443 0.7630 0.1072 0.035 Uiso 1 1 calc R
C3 C 0.3582(4) 0.8187(4) 0.0224(3) 0.0275(14) Uani 1 1 d .
C7 C 0.2936(4) 0.9568(4) -0.0072(4) 0.0382(16) Uani 1 1 d .
H7 H 0.3383 0.9652 -0.0357 0.046 Uiso 1 1 calc R
C17 C -0.1681(4) 0.6940(4) 0.2625(3) 0.0294(15) Uani 1 1 d .
H17 H -0.2050 0.6542 0.2809 0.035 Uiso 1 1 calc R
C18 C -0.1834(4) 0.7227(4) 0.2024(3) 0.0261(13) Uani 1 1 d .
C21 C -0.2853(4) 0.7353(4) 0.1141(3) 0.0344(16) Uani 1 1 d .
H21 H -0.2639 0.7898 0.1053 0.041 Uiso 1 1 calc R
C22 C -0.3440(4) 0.7002(4) 0.0766(3) 0.0331(16) Uani 1 1 d .
H22 H -0.3604 0.7306 0.0408 0.040 Uiso 1 1 calc R
C23 C -0.3593(4) 0.5877(4) 0.1394(3) 0.0277(14) Uani 1 1 d .
H23 H -0.3881 0.5374 0.1501 0.033 Uiso 1 1 calc R
N5 N 0.0741(4) 0.7700(3) 0.1176(3) 0.0415(15) Uani 1 1 d .
H5A H 0.0908 0.7375 0.1499 0.062 Uiso 1 1 d R
H5B H 0.0273 0.7471 0.1001 0.062 Uiso 1 1 d R
C20 C -0.2563(4) 0.6918(4) 0.1654(3) 0.0295(14) Uani 1 1 d .
C24 C -0.2985(4) 0.6171(4) 0.1794(3) 0.0282(14) Uani 1 1 d .
H24 H -0.2855 0.5869 0.2160 0.034 Uiso 1 1 calc R
C6 C 0.2919(4) 0.8848(4) 0.0288(3) 0.0268(13) Uani 1 1 d .
C9 C 0.1653(4) 1.0049(4) 0.0380(3) 0.0348(15) Uani 1 1 d .
H9 H 0.1223 1.0462 0.0409 0.042 Uiso 1 1 calc R
C2 C 0.4068(4) 0.8110(4) -0.0298(3) 0.0321(15) Uani 1 1 d .
H2 H 0.4016 0.8514 -0.0618 0.039 Uiso 1 1 calc R
O5 O 0.9406(8) 0.8658(15) 0.0350(5) 0.272(11) Uani 1 1 d .
O3 O 0.3274(6) 0.3274(6) 0.0000 0.175(9) Uani 1 2 d S
O2 O 0.2349(6) 0.2371(6) 0.0518(3) 0.095(2) Uani 1 1 d .
O4 O 0.8227(10) 0.8898(13) 0.0449(8) 0.310(14) Uani 1 1 d .
O1 O 0.2165(14) 0.3522(10) -0.0006(15) 0.164(10) Uani 0.50 1 d P
C14 C -0.0611(4) 0.8127(4) 0.2097(2) 0.0224(11) Uani 1 1 d .
C15 C -0.0446(4) 0.7821(4) 0.2687(3) 0.0269(14) Uani 1 1 d .
H15 H 0.0035 0.8009 0.2908 0.032 Uiso 1 1 calc R
N7 N 0.5553(13) 0.1152(11) 0.2873(8) 0.086(5) Uiso 0.50 1 d P
H7A H 0.5954 0.1531 0.2910 0.103 Uiso 0.50 1 calc PR
H7B H 0.5298 0.0958 0.3204 0.103 Uiso 0.50 1 calc PR
Cd1 Cd -0.05883(2) 1.05883(2) 0.2500 0.01989(17) Uani 1 2 d S
Cl1 Cl 0.87902(13) 0.87902(13) 0.0000 0.0581(7) Uani 1 2 d S
C25 C 0.5340(10) 0.0881(10) 0.2334(6) 0.091(7) Uiso 0.50 1 d PG
C26 C 0.5736(9) 0.1181(8) 0.1807(8) 0.093(7) Uiso 0.50 1 d PG
H26 H 0.6137 0.1623 0.1837 0.112 Uiso 0.50 1 calc PR
C27 C 0.5545(10) 0.0835(10) 0.1235(6) 0.110(8) Uiso 0.50 1 d PG
H27 H 0.5816 0.1041 0.0875 0.132 Uiso 0.50 1 calc PR
C28 C 0.4958(10) 0.0190(10) 0.1191(5) 0.114(9) Uiso 0.50 1 d PG
H28 H 0.4828 -0.0047 0.0800 0.137 Uiso 0.50 1 calc PR
C29 C 0.4562(8) -0.0110(8) 0.1718(7) 0.063(5) Uiso 0.50 1 d PGD
C30 C 0.4753(9) 0.0235(9) 0.2289(6) 0.103(8) Uiso 0.50 1 d PG
H30 H 0.4482 0.0030 0.2650 0.124 Uiso 0.50 1 calc PR
C31 C 0.3900(10) -0.0774(10) 0.1730(9) 0.065(5) Uiso 0.50 1 d PD
H31A H 0.3382 -0.0553 0.1546 0.097 Uiso 0.50 1 calc PR
H31B H 0.3791 -0.0941 0.2157 0.097 Uiso 0.50 1 calc PR
H31C H 0.4092 -0.1264 0.1494 0.097 Uiso 0.50 1 calc PR
C5 C 0.4306(4) 0.6956(4) 0.0590(3) 0.0322(14) Uani 1 1 d .
H5 H 0.4383 0.6551 0.0906 0.039 Uiso 1 1 calc R
C1 C 0.4636(4) 0.7445(4) -0.0364(3) 0.0333(16) Uani 1 1 d .
H1 H 0.4947 0.7400 -0.0736 0.040 Uiso 1 1 calc R

loop_
_atom_site_aniso_label
_atom_site_aniso_U_11
_atom_site_aniso_U_22
_atom_site_aniso_U_33
_atom_site_aniso_U_23
_atom_site_aniso_U_13
_atom_site_aniso_U_12
Cl2 0.051(5) 0.053(5) 0.042(4) -0.008(6) 0.007(6) -0.014(5)
N4 0.020(2) 0.021(2) 0.033(3) -0.009(2) 0.005(2) -0.003(2)
N6 0.026(3) 0.024(3) 0.039(3) -0.003(2) 0.000(2) 0.001(2)
N2 0.021(3) 0.023(2) 0.033(3) -0.001(2) 0.001(2) 0.002(2)
C10 0.021(3) 0.020(3) 0.033(3) -0.005(3) 0.001(2) -0.002(2)
C12 0.018(3) 0.020(3) 0.027(3) 0.003(2) -0.005(2) -0.002(2)
N3 0.018(2) 0.027(3) 0.033(3) -0.002(2) 0.001(2) 0.004(2)
C13 0.017(3) 0.025(3) 0.024(3) -0.006(2) -0.003(2) 0.003(2)
C19 0.026(3) 0.032(4) 0.026(3) 0.005(3) 0.000(3) -0.002(3)
N1 0.023(2) 0.022(2) 0.035(3) -0.005(2) -0.001(2) 0.0004(19)
C16 0.038(4) 0.035(4) 0.032(4) 0.004(3) -0.003(3) -0.001(3)
C11 0.027(3) 0.019(3) 0.032(3) 0.000(3) -0.001(3) -0.003(2)
C8 0.045(4) 0.029(3) 0.055(4) 0.013(4) 0.020(4) 0.012(3)
C4 0.025(3) 0.028(3) 0.035(3) 0.002(3) 0.008(3) 0.006(3)
C3 0.025(3) 0.023(3) 0.034(3) -0.001(3) -0.003(3) 0.000(3)
C7 0.034(3) 0.031(4) 0.049(4) 0.013(3) 0.013(3) 0.002(3)
C17 0.029(3) 0.026(3) 0.033(4) 0.000(3) 0.006(3) -0.004(3)
C18 0.027(3) 0.023(3) 0.028(3) -0.003(3) -0.002(3) -0.005(3)
C21 0.033(4) 0.032(4) 0.038(4) 0.012(3) -0.004(3) -0.015(3)
C22 0.034(4) 0.031(4) 0.035(4) 0.005(3) -0.001(3) -0.011(3)
C23 0.029(3) 0.023(3) 0.031(3) -0.002(3) 0.008(3) -0.006(2)
N5 0.043(4) 0.021(3) 0.060(4) -0.012(3) 0.019(3) -0.009(2)
C20 0.025(3) 0.032(3) 0.032(3) 0.001(3) 0.000(3) -0.005(3)
C24 0.026(3) 0.032(3) 0.026(3) 0.000(3) -0.002(3) -0.007(3)
C6 0.021(3) 0.023(3) 0.037(3) 0.003(3) 0.003(3) 0.000(2)
C9 0.032(4) 0.029(3) 0.043(4) 0.002(3) 0.008(3) 0.005(3)
C2 0.028(3) 0.026(3) 0.042(4) 0.009(3) 0.013(3) 0.005(3)
O5 0.118(9) 0.60(4) 0.099(8) -0.014(13) -0.066(8) 0.059(15)
O3 0.210(14) 0.210(14) 0.104(10) 0.046(12) -0.046(12) -0.130(16)
O2 0.104(7) 0.138(8) 0.042(3) -0.010(4) 0.018(4) -0.037(5)
O4 0.184(14) 0.45(3) 0.29(2) 0.26(2) 0.151(15) 0.139(17)
O1 0.150(19) 0.053(10) 0.29(3) -0.031(16) 0.06(2) 0.020(11)
C14 0.018(3) 0.024(3) 0.025(3) -0.007(2) 0.002(3) 0.004(2)
C15 0.024(3) 0.029(3) 0.028(3) -0.002(2) -0.006(3) -0.004(3)
Cd1 0.0165(2) 0.0165(2) 0.0266(3) 0.00016(19) 0.00016(19) 0.0016(2)
Cl1 0.0618(11) 0.0618(11) 0.0507(16) 0.0037(12) -0.0037(12) -0.0050(14)
C5 0.036(4) 0.026(3) 0.034(3) 0.006(3) 0.003(3) 0.000(3)
C1 0.028(3) 0.041(4) 0.031(4) 0.000(3) 0.002(3) 0.006(3)

loop_
_atom_type_symbol
_atom_type_description
_atom_type_scat_dispersion_real
_atom_type_scat_dispersion_imag
_atom_type_scat_source
C C 0.0033 0.0016 'International Tables Vol C Tables 4.2.6.8 and 6.1.1.4'
H H 0.0000 0.0000 'International Tables Vol C Tables 4.2.6.8 and 6.1.1.4'
O O 0.0106 0.0060 'International Tables Vol C Tables 4.2.6.8 and 6.1.1.4'
N N 0.0061 0.0033 'International Tables Vol C Tables 4.2.6.8 and 6.1.1.4'
Cl Cl 0.1484 0.1585 'International Tables Vol C Tables 4.2.6.8 and 6.1.1.4'
Cd Cd -0.8075 1.2024 'International Tables Vol C Tables 4.2.6.8 and 6.1.1.4'

loop_
_geom_angle_atom_site_label_1
_geom_angle_atom_site_label_2
_geom_angle_atom_site_label_3
_geom_angle
_geom_angle_site_symmetry_1
_geom_angle_site_symmetry_3
Cl2 Cl2 O3 79.7(6) 7 .
Cl2 Cl2 O1 159(7) 7 .
O3 Cl2 O1 86.3(11) . .
Cl2 Cl2 O2 90(6) 7 7
O3 Cl2 O2 125(2) . 7
O1 Cl2 O2 110.1(19) . 7
Cl2 Cl2 O2 70(6) 7 .
O3 Cl2 O2 118.2(18) . .
O1 Cl2 O2 104(2) . .
O2 Cl2 O2 108.8(7) 7 .
Cl2 Cl2 O1 15(5) 7 7
O3 Cl2 O1 69.7(8) . 7
O1 Cl2 O1 155.8(17) . 7
O2 Cl2 O1 87.0(15) 7 7
O2 Cl2 O1 85.6(14) . 7
C13 N4 C12 107.0(5) . .
C13 N4 N5 127.5(5) . .
C12 N4 N5 125.4(5) . .
C23 N6 C22 115.9(5) . .
C23 N6 Cd1 125.8(4) . 4_354
C22 N6 Cd1 115.9(4) . 4_354
C12 N2 N3 108.0(4) . .
C9 C10 C11 119.2(5) . .
C9 C10 C12 118.1(5) . .
C11 C10 C12 122.6(5) . .
N2 C12 N4 107.9(5) . .
N2 C12 C10 125.0(5) . .
N4 C12 C10 127.1(5) . .
C13 N3 N2 109.3(5) . .
C13 N3 Cd1 137.3(4) . .
N2 N3 Cd1 111.4(3) . .
N3 C13 N4 107.8(5) . .
N3 C13 C14 129.1(5) . .
N4 C13 C14 122.9(5) . .
C14 C19 C18 121.9(6) . .
C14 C19 H19 119.1 . .
C18 C19 H19 119.1 . .
C1 N1 C5 117.0(5) . .
C1 N1 Cd1 127.1(4) . 4_454
C5 N1 Cd1 115.5(4) . 4_454
C17 C16 C15 120.8(6) . .
C17 C16 H16 119.6 . .
C15 C16 H16 119.6 . .
C6 C11 C10 120.2(6) . .
C6 C11 H11 119.9 . .
C10 C11 H11 119.9 . .
C9 C8 C7 120.8(6) . .
C9 C8 H8 119.6 . .
C7 C8 H8 119.6 . .
C5 C4 C3 119.5(6) . .
C5 C4 H4 120.2 . .
C3 C4 H4 120.2 . .
C2 C3 C4 115.9(6) . .
C2 C3 C6 122.4(6) . .
C4 C3 C6 121.8(6) . .
C8 C7 C6 120.4(6) . .
C8 C7 H7 119.8 . .
C6 C7 H7 119.8 . .
C16 C17 C18 119.9(6) . .
C16 C17 H17 120.1 . .
C18 C17 H17 120.1 . .
C19 C18 C17 118.6(6) . .
C19 C18 C20 119.6(5) . .
C17 C18 C20 121.8(6) . .
C22 C21 C20 120.3(6) . .
C22 C21 H21 119.8 . .
C20 C21 H21 119.8 . .
N6 C22 C21 123.9(6) . .
N6 C22 H22 118.1 . .
C21 C22 H22 118.1 . .
N6 C23 C24 124.2(6) . .
N6 C23 H23 117.9 . .
C24 C23 H23 117.9 . .
N4 N5 H5A 109.4 . .
N4 N5 H5B 109.1 . .
H5A N5 H5B 109.5 . .
C21 C20 C24 116.0(6) . .
C21 C20 C18 121.6(6) . .
C24 C20 C18 122.4(6) . .
C23 C24 C20 119.1(6) . .
C23 C24 H24 120.4 . .
C20 C24 H24 120.4 . .
C7 C6 C11 119.3(6) . .
C7 C6 C3 120.9(6) . .
C11 C6 C3 119.7(6) . .
C8 C9 C10 120.1(6) . .
C8 C9 H9 119.9 . .
C10 C9 H9 119.9 . .
C3 C2 C1 121.0(6) . .
C3 C2 H2 119.5 . .
C1 C2 H2 119.5 . .
Cl2 O3 Cl2 20.7(11) . 7
Cl2 O3 O1 67.7(8) . 7
Cl2 O3 O1 47.6(9) 7 7
Cl2 O2 Cl2 19.2(11) 7 .
Cl2 O1 Cl2 5.3(17) . 7
C19 C14 C15 119.4(6) . .
C19 C14 C13 119.1(5) . .
C15 C14 C13 121.5(5) . .
C16 C15 C14 119.4(6) . .
C16 C15 H15 120.3 . .
C14 C15 H15 120.3 . .
C25 N7 H7A 120.0 . .
C25 N7 H7B 120.0 . .
H7A N7 H7B 120.0 . .
N3 Cd1 N3 83.4(2) 8_665 .
N3 Cd1 N6 159.79(18) 8_665 5_455
N3 Cd1 N6 87.92(17) . 5_455
N3 Cd1 N6 87.92(17) 8_665 3_565
N3 Cd1 N6 159.79(18) . 3_565
N6 Cd1 N6 105.6(2) 5_455 3_565
N3 Cd1 N1 87.80(17) 8_665 5
N3 Cd1 N1 110.54(17) . 5
N6 Cd1 N1 78.15(18) 5_455 5
N6 Cd1 N1 87.26(19) 3_565 5
N3 Cd1 N1 110.54(17) 8_665 3
N3 Cd1 N1 87.80(17) . 3
N6 Cd1 N1 87.26(19) 5_455 3
N6 Cd1 N1 78.15(18) 3_565 3
N1 Cd1 N1 155.8(2) 5 3
O5 Cl1 O5 129(2) 7 .
O5 Cl1 O4 95.9(10) 7 7
O5 Cl1 O4 103.2(11) . 7
O5 Cl1 O4 103.2(11) 7 .
O5 Cl1 O4 95.9(10) . .
O4 Cl1 O4 135(2) 7 .
N7 C25 C26 120.8(15) . .
N7 C25 C30 119.0(15) . .
C26 C25 C30 120.0 . .
C25 C26 C27 120.0 . .
C25 C26 H26 120.0 . .
C27 C26 H26 120.0 . .
C28 C27 C26 120.0 . .
C28 C27 H27 120.0 . .
C26 C27 H27 120.0 . .
C29 C28 C27 120.0 . .
C29 C28 H28 120.0 . .
C27 C28 H28 120.0 . .
C28 C29 C30 120.0 . .
C28 C29 C31 125.2(12) . .
C30 C29 C31 114.7(12) . .
C29 C30 C25 120.0 . .
C29 C30 H30 120.0 . .
C25 C30 H30 120.0 . .
C29 C31 H31A 109.5 . .
C29 C31 H31B 109.5 . .
H31A C31 H31B 109.5 . .
C29 C31 H31C 109.5 . .
H31A C31 H31C 109.5 . .
H31B C31 H31C 109.5 . .
N1 C5 C4 124.0(6) . .
N1 C5 H5 118.0 . .
C4 C5 H5 118.0 . .
N1 C1 C2 122.5(6) . .
N1 C1 H1 118.8 . .
C2 C1 H1 118.8 . .

loop_
_geom_bond_atom_site_label_1
_geom_bond_atom_site_label_2
_geom_bond_distance
_geom_bond_site_symmetry_2
Cl2 Cl2 0.47(3) 7
Cl2 O3 1.304(14) .
Cl2 O1 1.34(2) .
Cl2 O2 1.34(3) 7
Cl2 O2 1.42(3) .
Cl2 O1 1.78(2) 7
N4 C13 1.358(7) .
N4 C12 1.389(7) .
N4 N5 1.404(7) .
N6 C23 1.328(8) .
N6 C22 1.341(8) .
N6 Cd1 2.370(5) 4_354
N2 C12 1.303(7) .
N2 N3 1.373(7) .
C10 C9 1.391(9) .
C10 C11 1.401(8) .
C10 C12 1.458(8) .
N3 C13 1.308(8) .
N3 Cd1 2.339(5) .
C13 C14 1.463(8) .
C19 C14 1.382(9) .
C19 C18 1.384(9) .
C19 H19 0.9500 .
N1 C1 1.331(8) .
N1 C5 1.333(8) .
N1 Cd1 2.437(5) 4_454
C16 C17 1.385(10) .
C16 C15 1.392(10) .
C16 H16 0.9500 .
C11 C6 1.390(9) .
C11 H11 0.9500 .
C8 C9 1.370(9) .
C8 C7 1.377(9) .
C8 H8 0.9500 .
C4 C5 1.378(9) .
C4 C3 1.405(9) .
C4 H4 0.9500 .
C3 C2 1.376(9) .
C3 C6 1.494(9) .
C7 C6 1.386(9) .
C7 H7 0.9500 .
C17 C18 1.402(9) .
C17 H17 0.9500 .
C18 C20 1.493(9) .
C21 C22 1.359(9) .
C21 C20 1.389(9) .
C21 H21 0.9500 .
C22 H22 0.9500 .
C23 C24 1.380(9) .
C23 H23 0.9500 .
N5 H5A 0.9100 .
N5 H5B 0.9100 .
C20 C24 1.395(9) .
C24 H24 0.9500 .
C9 H9 0.9500 .
C2 C1 1.396(9) .
C2 H2 0.9500 .
O5 Cl1 1.256(10) .
O3 Cl2 1.304(14) 7
O3 O1 1.81(2) 7
O2 Cl2 1.34(3) 7
O4 Cl1 1.334(13) .
O1 Cl2 1.78(2) 7
C14 C15 1.394(8) .
C15 H15 0.9500 .
N7 C25 1.29(2) .
N7 H7A 0.8800 .
N7 H7B 0.8800 .
Cd1 N3 2.339(5) 8_665
Cd1 N6 2.370(5) 5_455
Cd1 N6 2.370(5) 3_565
Cd1 N1 2.437(5) 5
Cd1 N1 2.437(5) 3
Cl1 O5 1.256(10) 7
Cl1 O4 1.334(13) 7
C25 C26 1.3900 .
C25 C30 1.3900 .
C26 C27 1.3900 .
C26 H26 0.9500 .
C27 C28 1.3900 .
C27 H27 0.9500 .
C28 C29 1.3900 .
C28 H28 0.9500 .
C29 C30 1.3900 .
C29 C31 1.489(9) .
C30 H30 0.9500 .
C31 H31A 0.9800 .
C31 H31B 0.9800 .
C31 H31C 0.9800 .
C5 H5 0.9500 .
C1 H1 0.9500 .

loop_
_geom_torsion_atom_site_label_1
_geom_torsion_atom_site_label_2
_geom_torsion_atom_site_label_3
_geom_torsion_atom_site_label_4
_geom_torsion
_geom_torsion_site_symmetry_1
_geom_torsion_site_symmetry_4
N3 N2 C12 N4 -0.1(6) . .
N3 N2 C12 C10 -179.6(5) . .
C13 N4 C12 N2 -0.7(6) . .
N5 N4 C12 N2 175.8(6) . .
C13 N4 C12 C10 178.7(5) . .
N5 N4 C12 C10 -4.8(10) . .
C9 C10 C12 N2 -29.9(9) . .
C11 C10 C12 N2 146.9(6) . .
C9 C10 C12 N4 150.8(6) . .
C11 C10 C12 N4 -32.5(9) . .
C12 N2 N3 C13 0.9(6) . .
C12 N2 N3 Cd1 167.9(4) . .
N2 N3 C13 N4 -1.4(6) . .
Cd1 N3 C13 N4 -163.3(4) . .
N2 N3 C13 C14 -176.7(5) . .
Cd1 N3 C13 C14 21.3(9) . .
C12 N4 C13 N3 1.3(6) . .
N5 N4 C13 N3 -175.1(6) . .
C12 N4 C13 C14 177.0(5) . .
N5 N4 C13 C14 0.6(9) . .
C9 C10 C11 C6 -0.8(9) . .
C12 C10 C11 C6 -177.5(6) . .
C5 C4 C3 C2 -3.7(9) . .
C5 C4 C3 C6 174.9(6) . .
C9 C8 C7 C6 -1.1(12) . .
C15 C16 C17 C18 0.0(10) . .
C14 C19 C18 C17 1.0(10) . .
C14 C19 C18 C20 -179.9(6) . .
C16 C17 C18 C19 -1.5(9) . .
C16 C17 C18 C20 179.4(6) . .
C23 N6 C22 C21 4.2(10) . .
Cd1 N6 C22 C21 -159.2(6) 4_354 .
C20 C21 C22 N6 3.0(11) . .
C22 N6 C23 C24 -6.3(10) . .
Cd1 N6 C23 C24 155.2(5) 4_354 .
C22 C21 C20 C24 -7.9(10) . .
C22 C21 C20 C18 171.0(6) . .
C19 C18 C20 C21 -17.2(10) . .
C17 C18 C20 C21 161.9(6) . .
C19 C18 C20 C24 161.6(6) . .
C17 C18 C20 C24 -19.3(9) . .
N6 C23 C24 C20 1.2(10) . .
C21 C20 C24 C23 5.9(9) . .
C18 C20 C24 C23 -173.0(6) . .
C8 C7 C6 C11 0.8(11) . .
C8 C7 C6 C3 178.4(7) . .
C10 C11 C6 C7 0.2(10) . .
C10 C11 C6 C3 -177.5(6) . .
C2 C3 C6 C7 -21.1(10) . .
C4 C3 C6 C7 160.4(7) . .
C2 C3 C6 C11 156.5(6) . .
C4 C3 C6 C11 -22.0(10) . .
C7 C8 C9 C10 0.5(12) . .
C11 C10 C9 C8 0.5(10) . .
C12 C10 C9 C8 177.3(6) . .
C4 C3 C2 C1 3.7(10) . .
C6 C3 C2 C1 -174.8(6) . .
O1 Cl2 O3 Cl2 165(9) . 7
O2 Cl2 O3 Cl2 -83(7) 7 7
O2 Cl2 O3 Cl2 61(6) . 7
O1 Cl2 O3 Cl2 -12(7) 7 7
Cl2 Cl2 O3 O1 12(7) 7 7
O1 Cl2 O3 O1 176.9(17) . 7
O2 Cl2 O3 O1 -71.2(16) 7 7
O2 Cl2 O3 O1 73.1(15) . 7
O3 Cl2 O2 Cl2 -66(3) . 7
O1 Cl2 O2 Cl2 -159(5) . 7
O2 Cl2 O2 Cl2 84(5) 7 7
O1 Cl2 O2 Cl2 -2(4) 7 7
O3 Cl2 O1 Cl2 -47(16) . 7
O2 Cl2 O1 Cl2 -173(18) 7 7
O2 Cl2 O1 Cl2 71(18) . 7
O1 Cl2 O1 Cl2 -40(12) 7 7
C18 C19 C14 C15 1.0(9) . .
C18 C19 C14 C13 178.3(6) . .
N3 C13 C14 C19 95.2(7) . .
N4 C13 C14 C19 -79.5(8) . .
N3 C13 C14 C15 -87.5(8) . .
N4 C13 C14 C15 97.7(7) . .
C17 C16 C15 C14 1.9(10) . .
C19 C14 C15 C16 -2.4(9) . .
C13 C14 C15 C16 -179.7(6) . .
C13 N3 Cd1 N3 68.4(5) . 8_665
N2 N3 Cd1 N3 -93.2(4) . 8_665
C13 N3 Cd1 N6 -129.9(6) . 5_455
N2 N3 Cd1 N6 68.5(4) . 5_455
C13 N3 Cd1 N6 3.1(9) . 3_565
N2 N3 Cd1 N6 -158.6(5) . 3_565
C13 N3 Cd1 N1 153.6(5) . 5
N2 N3 Cd1 N1 -8.1(4) . 5
C13 N3 Cd1 N1 -42.5(6) . 3
N2 N3 Cd1 N1 155.8(4) . 3
N7 C25 C26 C27 175(2) . .
C30 C25 C26 C27 0.0 . .
C25 C26 C27 C28 0.0 . .
C26 C27 C28 C29 0.0 . .
C27 C28 C29 C30 0.0 . .
C27 C28 C29 C31 177.5(15) . .
C28 C29 C30 C25 0.0 . .
C31 C29 C30 C25 -177.7(14) . .
N7 C25 C30 C29 -175.0(19) . .
C26 C25 C30 C29 0.0 . .
C1 N1 C5 C4 -0.4(10) . .
Cd1 N1 C5 C4 -173.2(5) 4_454 .
C3 C4 C5 N1 2.1(10) . .
C5 N1 C1 C2 0.4(10) . .
Cd1 N1 C1 C2 172.2(5) 4_454 .
C3 C2 C1 N1 -2.2(11) . .
